data_7159564
loop_
_publ_author_name
'Jantrapirom, Jantra'
'Yongpanich, Phornphan'
'Tummatorn, Jumreang'
'Chainok, Kittipong'
'Jiajaroen, Suwadee'
'Thongsornkleeb, Charnsak'
'Ruchirawat, Somsak'

_publ_section_title
;
 Selective electrophilic cyclization of
 <i>ortho</i>-carbonylarylacetylenols for the synthesis of
 cyclopenta[<i>a</i>]naphthalenol and 2-phenylnaphthalen-1-ol analogs.
;
_journal_issue 42
_journal_name_full 'Organic &amp; biomolecular chemistry'
_journal_page_first 8500
_journal_page_last 8515
_journal_paper_doi 10.1039/d3ob01344h
_journal_volume 21
_journal_year 2023
_chemical_formula_moiety 'C26 H21 Cl O2'
_chemical_formula_sum 'C26 H21 Cl O2'
_chemical_formula_weight 400.88
_space_group_crystal_system triclinic
_space_group_IT_number 2
_space_group_name_Hall '-P 1'
_space_group_name_H-M_alt 'P -1'
_atom_sites_solution_hydrogens mixed
_audit_creation_date 2023-06-09
_audit_creation_method
;
Olex2 1.5-alpha
(compiled 2023.03.06 svn.rbb2c1857 for OlexSys, GUI svn.r6748)
;
_audit_update_record
;
2023-06-09 deposited with the CCDC.	2023-09-06 downloaded from the CCDC.
;
_cell_angle_alpha 67.915(2)
_cell_angle_beta 80.436(2)
_cell_angle_gamma 65.8900(10)
_cell_formula_units_Z 2
_cell_length_a 8.9346(5)
_cell_length_b 10.7463(6)
_cell_length_c 11.7878(6)
_cell_measurement_reflns_used 9388
_cell_measurement_temperature 100
_cell_measurement_theta_max 72.180
_cell_measurement_theta_min 5.425
_cell_volume 957.15(9)
_computing_cell_refinement 'SAINT V8.40B (?, 2016)'
_computing_data_reduction 'SAINT V8.40B (?, 2016)'
_computing_molecular_graphics 'Olex2 1.5-alpha (Dolomanov et al., 2009)'
_computing_publication_material 'Olex2 1.5-alpha (Dolomanov et al., 2009)'
_computing_structure_refinement 'SHELXL 2018/3 (Sheldrick, 2015)'
_computing_structure_solution 'SHELXT 2018/2 (Sheldrick, 2018)'
_diffrn_ambient_temperature 100
_diffrn_detector 'PHOTON 100 CMOS DETECTOR'
_diffrn_detector_area_resol_mean 10.4167
_diffrn_detector_type 'PHOTON 100 CMOS'
_diffrn_measured_fraction_theta_full 0.985
_diffrn_measured_fraction_theta_max 0.982
_diffrn_measurement_device '\k-Geometry Diffractometer'
_diffrn_measurement_device_type 'Bruker D8 VENTURE'
_diffrn_measurement_method '\w and \f scans'
_diffrn_radiation_collimation '0.6 mm'
_diffrn_radiation_monochromator graphite
_diffrn_radiation_probe x-ray
_diffrn_radiation_type CuK\a
_diffrn_radiation_wavelength 1.54178
_diffrn_radiation_xray_symbol K-L~3~
_diffrn_reflns_av_R_equivalents 0.0470
_diffrn_reflns_av_unetI/netI 0.0271
_diffrn_reflns_Laue_measured_fraction_full 0.985
_diffrn_reflns_Laue_measured_fraction_max 0.982
_diffrn_reflns_limit_h_max 11
_diffrn_reflns_limit_h_min -11
_diffrn_reflns_limit_k_max 12
_diffrn_reflns_limit_k_min -13
_diffrn_reflns_limit_l_max 14
_diffrn_reflns_limit_l_min -14
_diffrn_reflns_number 28344
_diffrn_reflns_point_group_measured_fraction_full 0.985
_diffrn_reflns_point_group_measured_fraction_max 0.982
_diffrn_reflns_theta_full 67.679
_diffrn_reflns_theta_max 72.481
_diffrn_reflns_theta_min 4.798
_diffrn_source 'X-ray tube'
_diffrn_source_current 50.0
_diffrn_source_power 2.5
_diffrn_source_target Cu
_diffrn_source_type 'Micro focus tube'
_diffrn_source_voltage 50.0
_exptl_absorpt_coefficient_mu 1.922
_exptl_absorpt_correction_T_max 0.7536
_exptl_absorpt_correction_T_min 0.4568
_exptl_absorpt_correction_type multi-scan
_exptl_absorpt_process_details
;
SADABS-2016/2 (Bruker,2016/2) was used for absorption correction.
wR2(int) was 0.1210 before and 0.0945 after correction.
The Ratio of minimum to maximum transmission is 0.6062.
The \l/2 correction factor is Not present.
;
_exptl_crystal_colour yellow
_exptl_crystal_colour_primary yellow
_exptl_crystal_density_diffrn 1.391
_exptl_crystal_description block
_exptl_crystal_F_000 420
_exptl_crystal_size_max 0.04
_exptl_crystal_size_mid 0.02
_exptl_crystal_size_min 0.02
_refine_diff_density_max 0.322
_refine_diff_density_min -0.437
_refine_diff_density_rms 0.053
_refine_ls_extinction_method none
_refine_ls_goodness_of_fit_ref 1.089
_refine_ls_hydrogen_treatment mixed
_refine_ls_matrix_type full
_refine_ls_number_parameters 271
_refine_ls_number_reflns 3733
_refine_ls_number_restraints 17
_refine_ls_restrained_S_all 1.087
_refine_ls_R_factor_all 0.0434
_refine_ls_R_factor_gt 0.0429
_refine_ls_shift/su_max 0.000
_refine_ls_shift/su_mean 0.000
_refine_ls_structure_factor_coef Fsqd
_refine_ls_weighting_details 'w=1/[\s^2^(Fo^2^)+(0.0686P)^2^+0.4215P] where P=(Fo^2^+2Fc^2^)/3'
_refine_ls_weighting_scheme calc
_refine_ls_wR_factor_gt 0.1200
_refine_ls_wR_factor_ref 0.1204
_reflns_Friedel_coverage 0.000
_reflns_number_gt 3642
_reflns_number_total 3733
_reflns_threshold_expression 'I > 2\s(I)'
_cod_data_source_file d3ob01344h2.cif
_cod_data_source_block kcjt_py
_cod_depositor_comments 'Adding full bibliography for 7159563--7159565.cif.'
_cod_database_code 7159564
_shelx_shelxl_version_number 2018/3
_shelx_space_group_comment
;
The symmetry employed for this shelxl refinement is uniquely defined
by the following loop, which should always be used as a source of
symmetry information in preference to the above space-group names.
They are only intended as comments.
;
_shelx_estimated_absorpt_t_max 0.963
_shelx_estimated_absorpt_t_min 0.927
_olex2_refinement_description
;
1. Fixed Uiso
 At 1.2 times of:
  All C(H) groups, All C(H,H) groups
 At 1.5 times of:
  All C(H,H,H) groups
2. Restrained distances
 O1-H1B = O1-H1
 0.84 with sigma of 0.01
3. Uiso/Uaniso restraints and constraints
Uanis(O1) \\sim Ueq: with sigma of 0.01 and sigma for terminal atoms of 0.02
Uanis(O1) \\sim Ueq, Uanis(C2) \\sim Ueq: with sigma of 0.01 and sigma for
terminal atoms of 0.02
4. Rigid body (RIGU) restrains
 C2
 with sigma for 1-2 distances of 0.001 and sigma for 1-3 distances of 0.001
 O1, C2
 with sigma for 1-2 distances of 0.001 and sigma for 1-3 distances of 0.001
5. Others
 Fixed Sof: H1(0.5) H1B(0.5)
6.a Ternary CH refined with riding coordinates:
 C13(H13)
6.b Secondary CH2 refined with riding coordinates:
 C11(H11A,H11B), C12(H12A,H12B)
6.c Aromatic/amide H refined with riding coordinates:
 C4(H4), C5(H5), C7(H7), C15(H15), C16(H16), C17(H17), C18(H18), C19(H19),
 C21(H21), C22(H22), C24(H24), C25(H25)
6.d Idealised Me refined as rotating group:
 C26(H26A,H26B,H26C)
;
_olex2_submission_special_instructions 'No special instructions were received'

loop_
_space_group_symop_operation_xyz
'x, y, z'
'-x, -y, -z'

loop_
_atom_site_label
_atom_site_type_symbol
_atom_site_fract_x
_atom_site_fract_y
_atom_site_fract_z
_atom_site_U_iso_or_equiv
_atom_site_adp_type
_atom_site_occupancy
_atom_site_site_symmetry_order
_atom_site_calc_flag
_atom_site_refinement_flags_posn
_atom_site_refinement_flags_adp
_atom_site_refinement_flags_occupancy
_atom_site_disorder_assembly
_atom_site_disorder_group
Cl1 Cl 1.15921(4) 0.13059(5) 1.07616(3) 0.03363(15) Uani 1 1 d . . . . .
O1 O 0.39627(14) 0.52953(12) 0.89495(10) 0.0285(3) Uani 1 1 d D U . . .
O2 O -0.09041(13) 0.87988(12) 0.44861(10) 0.0268(3) Uani 1 1 d . . . . .
C1 C 0.59706(17) 0.53111(15) 0.73263(13) 0.0192(3) Uani 1 1 d . . . . .
C2 C 0.43454(18) 0.57155(15) 0.77236(13) 0.0199(3) Uani 1 1 d . U . . .
C3 C 0.30303(17) 0.65665(15) 0.68826(13) 0.0192(3) Uani 1 1 d . . . . .
C4 C 0.13652(18) 0.69961(16) 0.72785(13) 0.0217(3) Uani 1 1 d . . . . .
H4 H 0.111534 0.675163 0.813050 0.026 Uiso 1 1 calc R U . . .
C5 C 0.01171(18) 0.77518(16) 0.64626(14) 0.0232(3) Uani 1 1 d . . . . .
H5 H -0.098724 0.803759 0.675030 0.028 Uiso 1 1 calc R U . . .
C6 C 0.04561(18) 0.81127(15) 0.51912(14) 0.0218(3) Uani 1 1 d . . . . .
C7 C 0.20554(17) 0.77590(15) 0.47600(13) 0.0201(3) Uani 1 1 d . . . . .
H7 H 0.227592 0.802972 0.390359 0.024 Uiso 1 1 calc R U . . .
C8 C 0.33722(17) 0.69900(14) 0.55971(13) 0.0187(3) Uani 1 1 d . . . . .
C9 C 0.50438(17) 0.66023(14) 0.52060(12) 0.0181(3) Uani 1 1 d . . . . .
C10 C 0.62836(17) 0.58133(14) 0.60457(13) 0.0184(3) Uani 1 1 d . . . . .
C11 C 0.79437(17) 0.55840(16) 0.54187(13) 0.0212(3) Uani 1 1 d . . . . .
H11A H 0.869621 0.455533 0.573981 0.025 Uiso 1 1 calc R U . . .
H11B H 0.844149 0.619901 0.553332 0.025 Uiso 1 1 calc R U . . .
C12 C 0.75735(17) 0.60321(15) 0.40636(13) 0.0210(3) Uani 1 1 d . . . . .
H12A H 0.788073 0.516175 0.383335 0.025 Uiso 1 1 calc R U . . .
H12B H 0.820365 0.661947 0.353730 0.025 Uiso 1 1 calc R U . . .
C13 C 0.56921(17) 0.69420(15) 0.38997(13) 0.0192(3) Uani 1 1 d . . . . .
H13 H 0.523012 0.656008 0.344699 0.023 Uiso 1 1 calc R U . . .
C14 C 0.53456(16) 0.85411(15) 0.31856(13) 0.0178(3) Uani 1 1 d . . . . .
C15 C 0.57547(17) 0.89486(15) 0.19373(13) 0.0209(3) Uani 1 1 d . . . . .
H15 H 0.617281 0.823799 0.155070 0.025 Uiso 1 1 calc R U . . .
C16 C 0.55597(18) 1.03736(16) 0.12552(13) 0.0232(3) Uani 1 1 d . . . . .
H16 H 0.584369 1.063133 0.040853 0.028 Uiso 1 1 calc R U . . .
C17 C 0.49493(18) 1.14250(16) 0.18088(14) 0.0240(3) Uani 1 1 d . . . . .
H17 H 0.482548 1.239967 0.134620 0.029 Uiso 1 1 calc R U . . .
C18 C 0.45231(18) 1.10384(16) 0.30417(14) 0.0237(3) Uani 1 1 d . . . . .
H18 H 0.410155 1.175315 0.342406 0.028 Uiso 1 1 calc R U . . .
C19 C 0.47085(18) 0.96096(16) 0.37241(13) 0.0214(3) Uani 1 1 d . . . . .
H19 H 0.439704 0.936133 0.456556 0.026 Uiso 1 1 calc R U . . .
C20 C 0.73376(17) 0.43406(16) 0.82024(13) 0.0205(3) Uani 1 1 d . . . . .
C21 C 0.74195(18) 0.29580(16) 0.89545(14) 0.0236(3) Uani 1 1 d . . . . .
H21 H 0.657395 0.265214 0.892143 0.028 Uiso 1 1 calc R U . . .
C22 C 0.87103(19) 0.20178(17) 0.97511(14) 0.0264(3) Uani 1 1 d . . . . .
H22 H 0.874539 0.108202 1.026656 0.032 Uiso 1 1 calc R U . . .
C23 C 0.99447(18) 0.24687(18) 0.97806(13) 0.0258(3) Uani 1 1 d . . . . .
C24 C 0.99029(19) 0.38339(19) 0.90501(15) 0.0293(3) Uani 1 1 d . . . . .
H24 H 1.075752 0.412922 0.908337 0.035 Uiso 1 1 calc R U . . .
C25 C 0.8598(2) 0.47660(17) 0.82688(15) 0.0270(3) Uani 1 1 d . . . . .
H25 H 0.855730 0.570866 0.777022 0.032 Uiso 1 1 calc R U . . .
C26 C -0.0659(2) 0.91553(18) 0.31919(14) 0.0288(3) Uani 1 1 d . . . . .
H26A H -0.172359 0.960138 0.279416 0.043 Uiso 1 1 calc R U . . .
H26B H 0.001248 0.827089 0.300436 0.043 Uiso 1 1 calc R U . . .
H26C H -0.009930 0.983839 0.288928 0.043 Uiso 1 1 calc R U . . .
H1 H 0.477(3) 0.494(4) 0.940(3) 0.031(10) Uiso 0.5 1 d D . P A 1
H1B H 0.302(3) 0.582(5) 0.911(5) 0.065(16) Uiso 0.5 1 d D . P B 2

loop_
_atom_site_aniso_label
_atom_site_aniso_U_11
_atom_site_aniso_U_22
_atom_site_aniso_U_33
_atom_site_aniso_U_23
_atom_site_aniso_U_13
_atom_site_aniso_U_12
Cl1 0.0186(2) 0.0472(3) 0.0226(2) -0.00936(18) -0.00313(14) -0.00170(17)
O1 0.0266(6) 0.0316(6) 0.0177(5) -0.0043(4) 0.0049(4) -0.0075(5)
O2 0.0173(5) 0.0322(6) 0.0264(6) -0.0060(4) -0.0027(4) -0.0078(4)
C1 0.0187(7) 0.0183(6) 0.0208(7) -0.0056(5) -0.0002(5) -0.0080(5)
C2 0.0205(7) 0.0211(7) 0.0178(6) -0.0056(5) 0.0032(5) -0.0099(5)
C3 0.0179(7) 0.0193(6) 0.0207(7) -0.0066(5) 0.0026(5) -0.0086(5)
C4 0.0207(7) 0.0247(7) 0.0208(7) -0.0088(6) 0.0050(5) -0.0106(6)
C5 0.0163(7) 0.0260(7) 0.0280(8) -0.0110(6) 0.0048(6) -0.0091(6)
C6 0.0188(7) 0.0194(6) 0.0263(8) -0.0053(6) -0.0030(6) -0.0076(5)
C7 0.0198(7) 0.0202(7) 0.0195(7) -0.0048(5) 0.0014(5) -0.0095(5)
C8 0.0180(7) 0.0170(6) 0.0207(7) -0.0053(5) 0.0018(5) -0.0081(5)
C9 0.0185(7) 0.0164(6) 0.0194(7) -0.0052(5) 0.0024(5) -0.0086(5)
C10 0.0178(7) 0.0175(6) 0.0218(7) -0.0072(5) 0.0028(5) -0.0091(5)
C11 0.0156(7) 0.0244(7) 0.0225(7) -0.0077(6) 0.0024(5) -0.0079(5)
C12 0.0180(7) 0.0202(7) 0.0210(7) -0.0052(5) 0.0037(5) -0.0066(5)
C13 0.0184(7) 0.0199(7) 0.0196(7) -0.0062(5) 0.0024(5) -0.0091(5)
C14 0.0135(6) 0.0207(7) 0.0184(7) -0.0047(5) -0.0008(5) -0.0072(5)
C15 0.0194(7) 0.0233(7) 0.0191(7) -0.0072(5) 0.0008(5) -0.0077(5)
C16 0.0221(7) 0.0275(7) 0.0172(7) -0.0027(6) -0.0009(5) -0.0109(6)
C17 0.0215(7) 0.0200(7) 0.0257(8) -0.0007(6) -0.0042(6) -0.0084(6)
C18 0.0240(7) 0.0211(7) 0.0269(8) -0.0091(6) -0.0009(6) -0.0086(6)
C19 0.0221(7) 0.0234(7) 0.0188(7) -0.0064(6) 0.0005(5) -0.0098(6)
C20 0.0185(7) 0.0241(7) 0.0178(7) -0.0077(6) 0.0018(5) -0.0075(6)
C21 0.0205(7) 0.0265(7) 0.0228(7) -0.0063(6) 0.0006(6) -0.0103(6)
C22 0.0239(8) 0.0258(7) 0.0226(7) -0.0041(6) 0.0001(6) -0.0068(6)
C23 0.0166(7) 0.0350(8) 0.0188(7) -0.0104(6) 0.0006(5) -0.0024(6)
C24 0.0219(8) 0.0403(9) 0.0290(8) -0.0122(7) -0.0009(6) -0.0144(7)
C25 0.0252(8) 0.0295(8) 0.0274(8) -0.0069(6) -0.0011(6) -0.0135(6)
C26 0.0258(8) 0.0323(8) 0.0246(8) -0.0004(6) -0.0067(6) -0.0134(6)

loop_
_atom_type_symbol
_atom_type_description
_atom_type_scat_dispersion_real
_atom_type_scat_dispersion_imag
_atom_type_scat_source
C C 0.0181 0.0091 'International Tables Vol C Tables 4.2.6.8 and 6.1.1.4'
H H 0.0000 0.0000 'International Tables Vol C Tables 4.2.6.8 and 6.1.1.4'
Cl Cl 0.3639 0.7018 'International Tables Vol C Tables 4.2.6.8 and 6.1.1.4'
O O 0.0492 0.0322 'International Tables Vol C Tables 4.2.6.8 and 6.1.1.4'

loop_
_geom_angle_atom_site_label_1
_geom_angle_atom_site_label_2
_geom_angle_atom_site_label_3
_geom_angle
_geom_angle_site_symmetry_1
_geom_angle_site_symmetry_3
_geom_angle_publ_flag
C2 O1 H1 114(3) . . ?
C2 O1 H1B 113(4) . . ?
C6 O2 C26 117.42(12) . . ?
C2 C1 C10 117.62(13) . . ?
C2 C1 C20 121.40(13) . . ?
C10 C1 C20 120.94(12) . . ?
O1 C2 C1 120.47(13) . . ?
O1 C2 C3 117.96(12) . . ?
C1 C2 C3 121.57(13) . . ?
C2 C3 C8 119.80(12) . . ?
C4 C3 C2 122.06(13) . . ?
C4 C3 C8 118.13(13) . . ?
C3 C4 H4 119.3 . . ?
C5 C4 C3 121.41(13) . . ?
C5 C4 H4 119.3 . . ?
C4 C5 H5 119.8 . . ?
C4 C5 C6 120.38(13) . . ?
C6 C5 H5 119.8 . . ?
O2 C6 C5 114.13(12) . . ?
O2 C6 C7 125.53(13) . . ?
C7 C6 C5 120.34(13) . . ?
C6 C7 H7 120.0 . . ?
C6 C7 C8 120.00(13) . . ?
C8 C7 H7 120.0 . . ?
C7 C8 C3 119.63(12) . . ?
C7 C8 C9 122.48(13) . . ?
C9 C8 C3 117.88(13) . . ?
C8 C9 C13 127.06(13) . . ?
C10 C9 C8 120.68(13) . . ?
C10 C9 C13 112.25(12) . . ?
C1 C10 C11 126.61(13) . . ?
C9 C10 C1 122.31(12) . . ?
C9 C10 C11 111.08(12) . . ?
C10 C11 H11A 111.0 . . ?
C10 C11 H11B 111.0 . . ?
C10 C11 C12 103.91(11) . . ?
H11A C11 H11B 109.0 . . ?
C12 C11 H11A 111.0 . . ?
C12 C11 H11B 111.0 . . ?
C11 C12 H12A 110.3 . . ?
C11 C12 H12B 110.3 . . ?
C11 C12 C13 107.13(11) . . ?
H12A C12 H12B 108.5 . . ?
C13 C12 H12A 110.3 . . ?
C13 C12 H12B 110.3 . . ?
C9 C13 C12 102.69(11) . . ?
C9 C13 H13 109.0 . . ?
C9 C13 C14 115.47(11) . . ?
C12 C13 H13 109.0 . . ?
C14 C13 C12 111.44(11) . . ?
C14 C13 H13 109.0 . . ?
C15 C14 C13 118.42(12) . . ?
C19 C14 C13 123.26(12) . . ?
C19 C14 C15 118.26(13) . . ?
C14 C15 H15 119.5 . . ?
C16 C15 C14 121.07(13) . . ?
C16 C15 H15 119.5 . . ?
C15 C16 H16 120.0 . . ?
C15 C16 C17 120.09(13) . . ?
C17 C16 H16 120.0 . . ?
C16 C17 H17 120.3 . . ?
C18 C17 C16 119.40(13) . . ?
C18 C17 H17 120.3 . . ?
C17 C18 H18 119.8 . . ?
C17 C18 C19 120.47(13) . . ?
C19 C18 H18 119.8 . . ?
C14 C19 C18 120.69(13) . . ?
C14 C19 H19 119.7 . . ?
C18 C19 H19 119.7 . . ?
C21 C20 C1 120.42(13) . . ?
C21 C20 C25 118.21(14) . . ?
C25 C20 C1 121.34(13) . . ?
C20 C21 H21 119.3 . . ?
C22 C21 C20 121.40(14) . . ?
C22 C21 H21 119.3 . . ?
C21 C22 H22 120.6 . . ?
C23 C22 C21 118.78(14) . . ?
C23 C22 H22 120.6 . . ?
C22 C23 Cl1 119.85(13) . . ?
C24 C23 Cl1 118.71(12) . . ?
C24 C23 C22 121.44(14) . . ?
C23 C24 H24 120.4 . . ?
C23 C24 C25 119.11(14) . . ?
C25 C24 H24 120.4 . . ?
C20 C25 H25 119.5 . . ?
C24 C25 C20 121.05(14) . . ?
C24 C25 H25 119.5 . . ?
O2 C26 H26A 109.5 . . ?
O2 C26 H26B 109.5 . . ?
O2 C26 H26C 109.5 . . ?
H26A C26 H26B 109.5 . . ?
H26A C26 H26C 109.5 . . ?
H26B C26 H26C 109.5 . . ?

loop_
_geom_bond_atom_site_label_1
_geom_bond_atom_site_label_2
_geom_bond_distance
_geom_bond_site_symmetry_2
_geom_bond_publ_flag
Cl1 C23 1.7440(15) . ?
O1 C2 1.3713(17) . ?
O1 H1 0.833(10) . ?
O1 H1B 0.835(10) . ?
O2 C6 1.3617(18) . ?
O2 C26 1.4282(19) . ?
C1 C2 1.389(2) . ?
C1 C10 1.4208(19) . ?
C1 C20 1.488(2) . ?
C2 C3 1.424(2) . ?
C3 C4 1.419(2) . ?
C3 C8 1.4275(19) . ?
C4 H4 0.9500 . ?
C4 C5 1.363(2) . ?
C5 H5 0.9500 . ?
C5 C6 1.413(2) . ?
C6 C7 1.380(2) . ?
C7 H7 0.9500 . ?
C7 C8 1.421(2) . ?
C8 C9 1.4227(19) . ?
C9 C10 1.375(2) . ?
C9 C13 1.5145(18) . ?
C10 C11 1.5103(19) . ?
C11 H11A 0.9900 . ?
C11 H11B 0.9900 . ?
C11 C12 1.536(2) . ?
C12 H12A 0.9900 . ?
C12 H12B 0.9900 . ?
C12 C13 1.5627(19) . ?
C13 H13 1.0000 . ?
C13 C14 1.5237(18) . ?
C14 C15 1.3993(19) . ?
C14 C19 1.393(2) . ?
C15 H15 0.9500 . ?
C15 C16 1.387(2) . ?
C16 H16 0.9500 . ?
C16 C17 1.390(2) . ?
C17 H17 0.9500 . ?
C17 C18 1.386(2) . ?
C18 H18 0.9500 . ?
C18 C19 1.393(2) . ?
C19 H19 0.9500 . ?
C20 C21 1.393(2) . ?
C20 C25 1.400(2) . ?
C21 H21 0.9500 . ?
C21 C22 1.388(2) . ?
C22 H22 0.9500 . ?
C22 C23 1.384(2) . ?
C23 C24 1.382(2) . ?
C24 H24 0.9500 . ?
C24 C25 1.386(2) . ?
C25 H25 0.9500 . ?
C26 H26A 0.9800 . ?
C26 H26B 0.9800 . ?
C26 H26C 0.9800 . ?

loop_
_geom_torsion_atom_site_label_1
_geom_torsion_atom_site_label_2
_geom_torsion_atom_site_label_3
_geom_torsion_atom_site_label_4
_geom_torsion
_geom_torsion_site_symmetry_1
_geom_torsion_site_symmetry_2
_geom_torsion_site_symmetry_3
_geom_torsion_site_symmetry_4
_geom_torsion_publ_flag
Cl1 C23 C24 C25 -179.93(12) . . . . ?
O1 C2 C3 C4 0.8(2) . . . . ?
O1 C2 C3 C8 -178.09(12) . . . . ?
O2 C6 C7 C8 -177.53(12) . . . . ?
C1 C2 C3 C4 -179.48(13) . . . . ?
C1 C2 C3 C8 1.6(2) . . . . ?
C1 C10 C11 C12 167.35(13) . . . . ?
C1 C20 C21 C22 177.98(13) . . . . ?
C1 C20 C25 C24 -177.27(14) . . . . ?
C2 C1 C10 C9 -3.7(2) . . . . ?
C2 C1 C10 C11 176.08(13) . . . . ?
C2 C1 C20 C21 58.54(19) . . . . ?
C2 C1 C20 C25 -123.50(16) . . . . ?
C2 C3 C4 C5 -176.83(13) . . . . ?
C2 C3 C8 C7 175.97(12) . . . . ?
C2 C3 C8 C9 -3.34(19) . . . . ?
C3 C4 C5 C6 0.8(2) . . . . ?
C3 C8 C9 C10 1.58(19) . . . . ?
C3 C8 C9 C13 -179.56(12) . . . . ?
C4 C3 C8 C7 -2.96(19) . . . . ?
C4 C3 C8 C9 177.73(12) . . . . ?
C4 C5 C6 O2 176.65(12) . . . . ?
C4 C5 C6 C7 -2.8(2) . . . . ?
C5 C6 C7 C8 1.9(2) . . . . ?
C6 C7 C8 C3 1.0(2) . . . . ?
C6 C7 C8 C9 -179.70(13) . . . . ?
C7 C8 C9 C10 -177.71(12) . . . . ?
C7 C8 C9 C13 1.1(2) . . . . ?
C8 C3 C4 C5 2.1(2) . . . . ?
C8 C9 C10 C1 2.0(2) . . . . ?
C8 C9 C10 C11 -177.82(12) . . . . ?
C8 C9 C13 C12 -171.19(13) . . . . ?
C8 C9 C13 C14 67.32(18) . . . . ?
C9 C10 C11 C12 -12.85(15) . . . . ?
C9 C13 C14 C15 -173.30(12) . . . . ?
C9 C13 C14 C19 9.62(19) . . . . ?
C10 C1 C2 O1 -178.44(12) . . . . ?
C10 C1 C2 C3 1.8(2) . . . . ?
C10 C1 C20 C21 -119.09(15) . . . . ?
C10 C1 C20 C25 58.87(19) . . . . ?
C10 C9 C13 C12 7.74(15) . . . . ?
C10 C9 C13 C14 -113.75(13) . . . . ?
C10 C11 C12 C13 17.17(14) . . . . ?
C11 C12 C13 C9 -15.33(14) . . . . ?
C11 C12 C13 C14 108.87(13) . . . . ?
C12 C13 C14 C15 70.05(16) . . . . ?
C12 C13 C14 C19 -107.02(15) . . . . ?
C13 C9 C10 C1 -177.03(12) . . . . ?
C13 C9 C10 C11 3.17(16) . . . . ?
C13 C14 C15 C16 -176.12(13) . . . . ?
C13 C14 C19 C18 175.53(13) . . . . ?
C14 C15 C16 C17 0.0(2) . . . . ?
C15 C14 C19 C18 -1.6(2) . . . . ?
C15 C16 C17 C18 -0.7(2) . . . . ?
C16 C17 C18 C19 0.2(2) . . . . ?
C17 C18 C19 C14 0.9(2) . . . . ?
C19 C14 C15 C16 1.1(2) . . . . ?
C20 C1 C2 O1 3.8(2) . . . . ?
C20 C1 C2 C3 -175.88(12) . . . . ?
C20 C1 C10 C9 174.03(12) . . . . ?
C20 C1 C10 C11 -6.2(2) . . . . ?
C20 C21 C22 C23 -0.8(2) . . . . ?
C21 C20 C25 C24 0.7(2) . . . . ?
C21 C22 C23 Cl1 -179.41(11) . . . . ?
C21 C22 C23 C24 0.9(2) . . . . ?
C22 C23 C24 C25 -0.3(2) . . . . ?
C23 C24 C25 C20 -0.6(2) . . . . ?
C25 C20 C21 C22 0.0(2) . . . . ?
C26 O2 C6 C5 -177.95(12) . . . . ?
C26 O2 C6 C7 1.5(2) . . . . ?
